data_4074457
loop_
_publ_author_name
'Lorenz, Volker'
'Blaurock, Steffen'
'G\"orls, Helmar'
'Edelmann, Frank T.'

_publ_section_title
;
 The First Niobasilsesquioxanes&#x00A7;
;
_journal_issue 25
_journal_name_full Organometallics
_journal_page_first 5922
_journal_paper_doi 10.1021/om0606587
_journal_volume 25
_journal_year 2006
_chemical_formula_sum 'C52 H100 Nb2 O18 Si6'
_chemical_formula_weight 1367.68
_chemical_name_systematic
; 
 ? 
;
_space_group_IT_number 2
_symmetry_cell_setting triclinic
_symmetry_space_group_name_Hall '-P 1'
_symmetry_space_group_name_H-M 'P -1'
_atom_sites_solution_hydrogens geom
_atom_sites_solution_primary direct
_atom_sites_solution_secondary difmap
_audit_creation_method SHELXL-97
_cell_angle_alpha 104.56(3)
_cell_angle_beta 96.05(3)
_cell_angle_gamma 108.18(3)
_cell_formula_units_Z 2
_cell_length_a 14.677(3)
_cell_length_b 14.949(3)
_cell_length_c 17.199(3)
_cell_measurement_reflns_used 2000
_cell_measurement_temperature 180(2)
_cell_measurement_theta_max 30.52
_cell_measurement_theta_min 3.52
_cell_volume 3400.0(15)
_computing_cell_refinement 'Stoe XAREA'
_computing_data_collection 'Stoe XAREA'
_computing_data_reduction 'Stoe XAREA'
_computing_molecular_graphics 'Bruker SHELXTL PLUS'
_computing_publication_material 'Bruker SHELXTL PLUS'
_computing_structure_refinement 'SHELXL-97 (Sheldrick, 1997)'
_computing_structure_solution 'SHELXS-97 (Sheldrick, 1990)'
_diffrn_ambient_temperature 180(2)
_diffrn_measured_fraction_theta_full 0.975
_diffrn_measured_fraction_theta_max 0.975
_diffrn_measurement_device_type 'Stoe IPDS 2T'
_diffrn_measurement_method 'omega scans'
_diffrn_radiation_monochromator graphite
_diffrn_radiation_source 'fine-focus sealed tube'
_diffrn_radiation_type MoK\a
_diffrn_radiation_wavelength 0.71073
_diffrn_reflns_av_R_equivalents 0.0444
_diffrn_reflns_av_sigmaI/netI 0.0635
_diffrn_reflns_limit_h_max 20
_diffrn_reflns_limit_h_min -20
_diffrn_reflns_limit_k_max 20
_diffrn_reflns_limit_k_min -21
_diffrn_reflns_limit_l_max 24
_diffrn_reflns_limit_l_min -22
_diffrn_reflns_number 32557
_diffrn_reflns_theta_full 30.51
_diffrn_reflns_theta_max 30.51
_diffrn_reflns_theta_min 3.52
_exptl_absorpt_coefficient_mu 0.504
_exptl_absorpt_correction_T_max 0.8239
_exptl_absorpt_correction_T_min 0.7867
_exptl_absorpt_correction_type XRED32
_exptl_absorpt_process_details 'face indexed'
_exptl_crystal_colour colorless
_exptl_crystal_density_diffrn 1.336
_exptl_crystal_density_method 'not measured'
_exptl_crystal_description prism
_exptl_crystal_F_000 1444
_exptl_crystal_size_max 0.50
_exptl_crystal_size_mid 0.40
_exptl_crystal_size_min 0.40
_refine_diff_density_max 2.985
_refine_diff_density_min -1.075
_refine_diff_density_rms 0.128
_refine_ls_extinction_method none
_refine_ls_goodness_of_fit_ref 0.983
_refine_ls_hydrogen_treatment mixed
_refine_ls_matrix_type full
_refine_ls_number_parameters 722
_refine_ls_number_reflns 20258
_refine_ls_number_restraints 0
_refine_ls_restrained_S_all 0.983
_refine_ls_R_factor_all 0.0855
_refine_ls_R_factor_gt 0.0568
_refine_ls_shift/su_max 0.009
_refine_ls_shift/su_mean 0.000
_refine_ls_structure_factor_coef Fsqd
_refine_ls_weighting_details 'calc w=1/[\s^2^(Fo^2^)+(0.1157P)^2^+0.0000P] where P=(Fo^2^+2Fc^2^)/3'
_refine_ls_weighting_scheme calc
_refine_ls_wR_factor_gt 0.1598
_refine_ls_wR_factor_ref 0.1752
_reflns_number_gt 14264
_reflns_number_total 20258
_reflns_threshold_expression >2sigma(I)
_cod_data_source_file om0606587si20060721_054038.cif
_cod_data_source_block st116a
_cod_original_cell_volume 3399.9(12)
_cod_original_sg_symbol_H-M P-1
_cod_database_code 4074457

loop_
_symmetry_equiv_pos_as_xyz
'x, y, z'
'-x, -y, -z'

loop_
_atom_site_label
_atom_site_type_symbol
_atom_site_fract_x
_atom_site_fract_y
_atom_site_fract_z
_atom_site_U_iso_or_equiv
_atom_site_adp_type
_atom_site_occupancy
_atom_site_symmetry_multiplicity
_atom_site_calc_flag
_atom_site_refinement_flags
_atom_site_disorder_assembly
_atom_site_disorder_group
Nb1 Nb 0.00633(2) 0.66779(2) 0.108876(18) 0.02415(8) Uani 1 1 d . . .
Nb2 Nb -0.16660(2) 0.47755(2) -0.014922(18) 0.02297(8) Uani 1 1 d . . .
Si1 Si 0.17922(6) 0.72004(6) 0.28181(5) 0.02264(17) Uani 1 1 d . . .
Si2 Si 0.31544(6) 0.90546(6) 0.25439(6) 0.02255(17) Uani 1 1 d . . .
Si6 Si -0.30816(7) 0.40294(6) -0.20254(6) 0.02360(17) Uani 1 1 d . . .
Si3 Si 0.19413(7) 0.85788(6) 0.07808(6) 0.02423(18) Uani 1 1 d . . .
Si4 Si -0.32601(7) 0.25796(7) -0.00510(6) 0.02530(18) Uani 1 1 d . . .
Si5 Si -0.44510(6) 0.21245(7) -0.17847(6) 0.02543(19) Uani 1 1 d . . .
O1 O 0.09510(17) 0.59052(17) 0.05870(15) 0.0267(5) Uani 1 1 d . . .
O2 O -0.0672(2) 0.74356(19) 0.15039(18) 0.0354(6) Uani 1 1 d . . .
O3 O 0.09227(18) 0.77712(17) 0.07921(17) 0.0308(5) Uani 1 1 d . . .
O4 O 0.08125(18) 0.68610(19) 0.21236(15) 0.0301(5) Uani 1 1 d . . .
O5 O -0.07349(16) 0.61859(16) -0.01261(14) 0.0232(4) Uani 1 1 d . . .
O6 O -0.09049(16) 0.54233(16) 0.09670(14) 0.0243(5) Uani 1 1 d . . .
O7 O -0.2636(2) 0.5644(2) 0.04148(18) 0.0347(6) Uani 1 1 d . . .
O8 O -0.24285(17) 0.47654(17) -0.11468(15) 0.0259(5) Uani 1 1 d . A .
O9 O -0.26437(18) 0.37240(18) 0.00671(16) 0.0290(5) Uani 1 1 d . . .
O10 O 0.24565(19) 0.65542(18) 0.25125(16) 0.0296(5) Uani 1 1 d . . .
O11 O 0.24008(19) 0.83628(17) 0.29558(16) 0.0294(5) Uani 1 1 d . . .
O12 O 0.39874(18) 0.85872(19) 0.23464(17) 0.0316(5) Uani 1 1 d . . .
O13 O 0.25876(19) 0.90937(18) 0.17069(16) 0.0299(5) Uani 1 1 d . . .
O14 O 0.2559(2) 0.80663(19) 0.02094(17) 0.0339(6) Uani 1 1 d . . .
O15 O -0.41543(19) 0.2185(2) -0.08320(17) 0.0337(6) Uani 1 1 d . A .
O20 O -0.40430(18) 0.32238(18) -0.18891(17) 0.0305(5) Uani 1 1 d . A .
C1 C 0.1493(3) 0.7036(3) 0.3799(2) 0.0301(7) Uani 1 1 d . . .
H1 H 0.0987 0.7320 0.3920 0.036 Uiso 1 1 calc R . .
C2 C 0.2383(3) 0.7582(4) 0.4514(3) 0.0459(10) Uani 1 1 d . . .
H2A H 0.2919 0.7360 0.4382 0.055 Uiso 1 1 calc R . .
H2B H 0.2594 0.8284 0.4580 0.055 Uiso 1 1 calc R . .
C3 C 0.2154(5) 0.7407(5) 0.5316(3) 0.0631(15) Uani 1 1 d . . .
H3A H 0.1680 0.7705 0.5487 0.076 Uiso 1 1 calc R . .
H3B H 0.2746 0.7720 0.5738 0.076 Uiso 1 1 calc R . .
C4 C 0.1742(6) 0.6289(6) 0.5224(4) 0.079(2) Uani 1 1 d . . .
H4A H 0.2241 0.6004 0.5110 0.095 Uiso 1 1 calc R . .
H4B H 0.1565 0.6197 0.5733 0.095 Uiso 1 1 calc R . .
C5 C 0.0868(5) 0.5777(4) 0.4549(4) 0.0673(17) Uani 1 1 d . . .
H5A H 0.0345 0.6012 0.4696 0.081 Uiso 1 1 calc R . .
H5B H 0.0647 0.5075 0.4484 0.081 Uiso 1 1 calc R . .
C6 C 0.1071(4) 0.5941(3) 0.3736(3) 0.0460(10) Uani 1 1 d . . .
H6A H 0.0466 0.5632 0.3329 0.055 Uiso 1 1 calc R . .
H6B H 0.1528 0.5626 0.3551 0.055 Uiso 1 1 calc R . .
C7 C 0.3704(3) 1.0319(2) 0.3272(2) 0.0277(7) Uani 1 1 d . . .
H7 H 0.4145 1.0726 0.3003 0.033 Uiso 1 1 calc R . .
C8 C 0.2931(4) 1.0779(3) 0.3467(3) 0.0485(12) Uani 1 1 d . . .
H8A H 0.2465 1.0377 0.3713 0.058 Uiso 1 1 calc R . .
H8B H 0.2579 1.0795 0.2963 0.058 Uiso 1 1 calc R . .
C9 C 0.3402(5) 1.1835(4) 0.4058(4) 0.0698(18) Uani 1 1 d . . .
H9A H 0.3827 1.2251 0.3795 0.084 Uiso 1 1 calc R . .
H9B H 0.2895 1.2102 0.4189 0.084 Uiso 1 1 calc R . .
C10 C 0.3981(4) 1.1845(4) 0.4829(3) 0.0580(14) Uani 1 1 d . . .
H10A H 0.3544 1.1475 0.5116 0.070 Uiso 1 1 calc R . .
H10B H 0.4288 1.2520 0.5182 0.070 Uiso 1 1 calc R . .
C11 C 0.4753(4) 1.1404(4) 0.4660(3) 0.0557(13) Uani 1 1 d . . .
H11A H 0.5088 1.1387 0.5171 0.067 Uiso 1 1 calc R . .
H11B H 0.5232 1.1815 0.4430 0.067 Uiso 1 1 calc R . .
C12 C 0.4315(3) 1.0363(3) 0.4068(3) 0.0474(11) Uani 1 1 d . . .
H12A H 0.3905 0.9933 0.4330 0.057 Uiso 1 1 calc R . .
H12B H 0.4839 1.0121 0.3939 0.057 Uiso 1 1 calc R . .
C13 C 0.1752(3) 0.9577(3) 0.0390(3) 0.0348(8) Uani 1 1 d . . .
H13 H 0.1258 0.9259 -0.0120 0.042 Uiso 1 1 calc R . .
C14 C 0.1381(6) 1.0244(5) 0.0967(5) 0.075(2) Uani 1 1 d . . .
H14A H 0.1840 1.0537 0.1489 0.090 Uiso 1 1 calc R . .
H14B H 0.0761 0.9856 0.1062 0.090 Uiso 1 1 calc R . .
C15 C 0.1240(7) 1.1071(6) 0.0643(5) 0.088(2) Uani 1 1 d . . .
H15A H 0.0730 1.0784 0.0153 0.105 Uiso 1 1 calc R . .
H15B H 0.1034 1.1502 0.1052 0.105 Uiso 1 1 calc R . .
C16 C 0.2158(5) 1.1654(4) 0.0451(5) 0.0762(19) Uani 1 1 d . . .
H16A H 0.2039 1.2147 0.0221 0.091 Uiso 1 1 calc R . .
H16B H 0.2647 1.1997 0.0953 0.091 Uiso 1 1 calc R . .
C17 C 0.2524(6) 1.1040(5) -0.0120(7) 0.103(3) Uani 1 1 d . . .
H17A H 0.3140 1.1444 -0.0210 0.124 Uiso 1 1 calc R . .
H17B H 0.2064 1.0755 -0.0641 0.124 Uiso 1 1 calc R . .
C18 C 0.2687(5) 1.0193(5) 0.0184(6) 0.085(3) Uani 1 1 d . . .
H18A H 0.2887 0.9771 -0.0238 0.102 Uiso 1 1 calc R . .
H18B H 0.3207 1.0473 0.0668 0.102 Uiso 1 1 calc R . .
C19 C -0.3754(3) 0.2495(4) 0.0886(3) 0.0420(9) Uani 1 1 d . . .
H19 H -0.4168 0.2901 0.0942 0.050 Uiso 1 1 calc R . .
C20 C -0.2930(4) 0.2971(5) 0.1657(3) 0.0567(13) Uani 1 1 d . . .
H20A H -0.2503 0.2587 0.1638 0.068 Uiso 1 1 calc R . .
H20B H -0.2542 0.3632 0.1665 0.068 Uiso 1 1 calc R . .
C21 C -0.3349(6) 0.3022(7) 0.2438(4) 0.100(3) Uani 1 1 d . . .
H21A H -0.2816 0.3279 0.2911 0.120 Uiso 1 1 calc R . .
H21B H -0.3708 0.3473 0.2491 0.120 Uiso 1 1 calc R . .
C22 C -0.3988(7) 0.2071(8) 0.2429(5) 0.111(3) Uani 1 1 d . . .
H22A H -0.4283 0.2148 0.2909 0.133 Uiso 1 1 calc R . .
H22B H -0.3602 0.1656 0.2468 0.133 Uiso 1 1 calc R . .
C23 C -0.4802(6) 0.1549(6) 0.1661(4) 0.089(2) Uani 1 1 d . . .
H23A H -0.5258 0.1901 0.1667 0.107 Uiso 1 1 calc R . .
H23B H -0.5159 0.0884 0.1665 0.107 Uiso 1 1 calc R . .
C24 C -0.4383(4) 0.1502(4) 0.0877(4) 0.0616(14) Uani 1 1 d . . .
H24A H -0.4003 0.1071 0.0831 0.074 Uiso 1 1 calc R . .
H24B H -0.4916 0.1228 0.0403 0.074 Uiso 1 1 calc R . .
C25 C -0.5792(2) 0.1569(3) -0.2136(2) 0.0301(7) Uani 1 1 d . A .
H25 H -0.6086 0.1968 -0.1775 0.036 Uiso 1 1 calc R . .
C26 C -0.6177(3) 0.0518(4) -0.2074(4) 0.0532(13) Uani 1 1 d . . .
H26A H -0.5850 0.0125 -0.2390 0.064 Uiso 1 1 calc R A .
H26B H -0.6022 0.0537 -0.1506 0.064 Uiso 1 1 calc R . .
C27 C -0.7283(4) 0.0028(4) -0.2388(5) 0.0682(17) Uani 1 1 d . A .
H27A H -0.7492 -0.0645 -0.2364 0.082 Uiso 1 1 calc R . .
H27B H -0.7615 0.0382 -0.2039 0.082 Uiso 1 1 calc R . .
C28 C -0.7555(4) 0.0024(5) -0.3237(4) 0.0719(19) Uani 1 1 d . . .
H28A H -0.8261 -0.0268 -0.3414 0.086 Uiso 1 1 calc R A .
H28B H -0.7269 -0.0378 -0.3594 0.086 Uiso 1 1 calc R . .
C29 C -0.7210(3) 0.1057(5) -0.3315(4) 0.0670(17) Uani 1 1 d . A .
H29A H -0.7547 0.1440 -0.3002 0.080 Uiso 1 1 calc R . .
H29B H -0.7372 0.1025 -0.3885 0.080 Uiso 1 1 calc R . .
C30 C -0.6108(3) 0.1568(4) -0.3004(3) 0.0501(11) Uani 1 1 d . . .
H30A H -0.5771 0.1234 -0.3363 0.060 Uiso 1 1 calc R A .
H30B H -0.5920 0.2243 -0.3022 0.060 Uiso 1 1 calc R . .
C31 C -0.3454(4) 0.4756(3) -0.2645(3) 0.0452(10) Uani 1 1 d . A 1
H31 H -0.2841 0.5105 -0.2788 0.054 Uiso 1 1 calc R A 1
C32 C -0.3777(7) 0.5556(6) -0.2242(6) 0.053(3) Uani 0.608(15) 1 d P A 1
H32A H -0.3325 0.5960 -0.1729 0.063 Uiso 1 1 calc R A 1
H32B H -0.4421 0.5287 -0.2125 0.063 Uiso 1 1 calc R A 1
C33 C -0.3810(11) 0.6208(6) -0.2842(7) 0.170(7) Uani 1 1 d . A 1
H33A H -0.3923 0.6804 -0.2568 0.204 Uiso 1 1 calc R A 1
H33B H -0.3204 0.6389 -0.3040 0.204 Uiso 1 1 calc R A 1
C34 C -0.4660(9) 0.5540(10) -0.3538(11) 0.086(5) Uani 0.608(15) 1 d P A 1
H34A H -0.5240 0.5280 -0.3325 0.103 Uiso 1 1 calc R A 1
H34B H -0.4803 0.5904 -0.3900 0.103 Uiso 1 1 calc R A 1
C35 C -0.4364(9) 0.4717(6) -0.3993(5) 0.132(5) Uani 1 1 d . A 1
H35A H -0.3805 0.4991 -0.4225 0.159 Uiso 1 1 calc R A 1
H35B H -0.4897 0.4278 -0.4444 0.159 Uiso 1 1 calc R A 1
C36 C -0.4102(5) 0.4123(4) -0.3472(4) 0.0713(19) Uani 1 1 d . A 1
H36A H -0.3769 0.3721 -0.3766 0.086 Uiso 1 1 calc R A 1
H36B H -0.4700 0.3682 -0.3386 0.086 Uiso 1 1 calc R A 1
C32F C -0.2889(13) 0.5654(10) -0.2589(11) 0.073(6) Uani 0.392(15) 1 d P A 2
C34F C -0.394(4) 0.5550(15) -0.3928(15) 0.17(2) Uani 0.392(15) 1 d P A 2
C37 C -0.0617(3) 0.6624(3) -0.0777(2) 0.0322(7) Uani 1 1 d . . .
H37A H -0.0300 0.7334 -0.0546 0.039 Uiso 1 1 calc R . .
H37B H -0.1256 0.6494 -0.1094 0.039 Uiso 1 1 calc R . .
C38 C -0.0019(5) 0.6227(5) -0.1329(4) 0.0673(17) Uani 1 1 d . . .
H38A H 0.0045 0.6533 -0.1758 0.101 Uiso 1 1 calc R . .
H38B H -0.0337 0.5526 -0.1565 0.101 Uiso 1 1 calc R . .
H38C H 0.0618 0.6366 -0.1018 0.101 Uiso 1 1 calc R . .
C39 C -0.0759(5) 0.8361(4) 0.1756(5) 0.079(2) Uani 1 1 d . . .
H39A H -0.1435 0.8279 0.1786 0.094 Uiso 1 1 calc R . .
H39B H -0.0584 0.8701 0.1351 0.094 Uiso 1 1 calc R . .
C40 C -0.0144(7) 0.8955(6) 0.2541(6) 0.122(4) Uani 1 1 d . . .
H40A H -0.0224 0.9586 0.2690 0.182 Uiso 1 1 calc R . .
H40B H 0.0527 0.9047 0.2511 0.182 Uiso 1 1 calc R . .
H40C H -0.0326 0.8630 0.2945 0.182 Uiso 1 1 calc R . .
C41 C -0.3439(5) 0.5763(5) -0.0056(4) 0.0732(19) Uani 1 1 d . . .
H41A H -0.3933 0.5125 -0.0349 0.088 Uiso 1 1 calc R . .
H41B H -0.3210 0.6100 -0.0450 0.088 Uiso 1 1 calc R . .
C42 C -0.3845(5) 0.6355(5) 0.0534(4) 0.0706(17) Uani 1 1 d . . .
H42A H -0.4522 0.6245 0.0320 0.085 Uiso 1 1 calc R . .
H42B H -0.3465 0.7054 0.0683 0.085 Uiso 1 1 calc R . .
C43 C -0.3752(5) 0.5951(5) 0.1250(4) 0.0716(18) Uani 1 1 d . . .
H43A H -0.3679 0.6446 0.1764 0.086 Uiso 1 1 calc R . .
H43B H -0.4321 0.5374 0.1192 0.086 Uiso 1 1 calc R . .
C44 C -0.2843(4) 0.5683(5) 0.1215(4) 0.0587(13) Uani 1 1 d . . .
H44A H -0.2298 0.6176 0.1631 0.070 Uiso 1 1 calc R . .
H44B H -0.2952 0.5048 0.1309 0.070 Uiso 1 1 calc R . .
O1L O 0.7986(7) 0.6935(7) 0.3280(6) 0.155(3) Uani 1 1 d . . .
C1L C 0.7297(9) 0.6569(11) 0.3691(10) 0.159(6) Uani 1 1 d . . .
H1L1 H 0.6684 0.6190 0.3303 0.190 Uiso 1 1 calc R . .
H1L2 H 0.7199 0.7116 0.4071 0.190 Uiso 1 1 calc R . .
C2L C 0.7525(11) 0.5957(14) 0.4136(12) 0.197(8) Uani 1 1 d . . .
H2L1 H 0.6984 0.5348 0.4055 0.236 Uiso 1 1 calc R . .
H2L2 H 0.7776 0.6298 0.4716 0.236 Uiso 1 1 calc R . .
C3L C 0.8351(11) 0.5804(14) 0.3649(14) 0.201(8) Uani 1 1 d . . .
H3L1 H 0.8880 0.5773 0.4019 0.241 Uiso 1 1 calc R . .
H3L2 H 0.8083 0.5180 0.3215 0.241 Uiso 1 1 calc R . .
C4L C 0.8706(9) 0.6530(12) 0.3325(11) 0.158(6) Uani 1 1 d . . .
H4L1 H 0.8827 0.6274 0.2784 0.190 Uiso 1 1 calc R . .
H4L2 H 0.9311 0.7016 0.3671 0.190 Uiso 1 1 calc R . .
O2L O 0.9846(10) 0.1713(9) 0.2486(10) 0.231(6) Uani 1 1 d . . .
C5L C 1.0921(15) 0.2082(17) 0.2834(13) 0.220(9) Uani 1 1 d . . .
H5L1 H 1.1107 0.1544 0.2929 0.264 Uiso 1 1 calc R . .
H5L2 H 1.1285 0.2326 0.2446 0.264 Uiso 1 1 calc R . .
C6L C 1.1157(15) 0.286(2) 0.3594(15) 0.294(16) Uani 1 1 d . . .
H6L1 H 1.1431 0.2679 0.4043 0.353 Uiso 1 1 calc R . .
H6L2 H 1.1626 0.3465 0.3559 0.353 Uiso 1 1 calc R . .
C7L C 1.0343(17) 0.2975(14) 0.3699(14) 0.235(12) Uani 1 1 d . . .
H7L1 H 1.0442 0.3671 0.3810 0.282 Uiso 1 1 calc R . .
H7L2 H 1.0185 0.2796 0.4186 0.282 Uiso 1 1 calc R . .
C8L C 0.9492(13) 0.2418(13) 0.3027(13) 0.184(8) Uani 1 1 d . . .
H8L1 H 0.9319 0.2847 0.2746 0.220 Uiso 1 1 calc R . .
H8L2 H 0.8930 0.2075 0.3225 0.220 Uiso 1 1 calc R . .

loop_
_atom_site_aniso_label
_atom_site_aniso_U_11
_atom_site_aniso_U_22
_atom_site_aniso_U_33
_atom_site_aniso_U_23
_atom_site_aniso_U_13
_atom_site_aniso_U_12
Nb1 0.02632(14) 0.01907(13) 0.02167(14) 0.00126(10) 0.00089(10) 0.00581(10)
Nb2 0.02419(13) 0.01918(13) 0.02175(14) 0.00275(10) 0.00108(10) 0.00635(10)
Si1 0.0269(4) 0.0200(4) 0.0170(4) 0.0033(3) 0.0037(3) 0.0048(3)
Si2 0.0248(4) 0.0172(4) 0.0213(4) 0.0016(3) 0.0021(3) 0.0055(3)
Si6 0.0276(4) 0.0193(4) 0.0219(4) 0.0041(3) -0.0003(3) 0.0088(3)
Si3 0.0297(4) 0.0180(4) 0.0229(4) 0.0058(3) 0.0015(3) 0.0071(3)
Si4 0.0280(4) 0.0233(4) 0.0206(4) 0.0049(3) 0.0057(3) 0.0048(3)
Si5 0.0219(4) 0.0240(4) 0.0244(4) 0.0013(3) 0.0017(3) 0.0056(3)
O1 0.0265(11) 0.0250(11) 0.0266(12) 0.0016(9) 0.0037(9) 0.0119(9)
O2 0.0378(13) 0.0297(12) 0.0400(15) 0.0020(11) 0.0110(11) 0.0195(11)
O3 0.0305(12) 0.0197(10) 0.0365(14) 0.0065(10) 0.0003(10) 0.0048(9)
O4 0.0316(12) 0.0311(12) 0.0205(11) 0.0021(9) -0.0001(9) 0.0078(10)
O5 0.0262(10) 0.0198(10) 0.0217(11) 0.0053(8) 0.0010(8) 0.0073(8)
O6 0.0260(10) 0.0210(10) 0.0219(11) 0.0039(8) 0.0033(9) 0.0052(8)
O7 0.0369(13) 0.0359(13) 0.0345(14) 0.0043(11) 0.0134(11) 0.0200(11)
O8 0.0283(11) 0.0232(10) 0.0236(11) 0.0034(9) -0.0016(9) 0.0107(9)
O9 0.0283(11) 0.0241(11) 0.0302(13) 0.0051(9) 0.0054(10) 0.0058(9)
O10 0.0353(12) 0.0261(11) 0.0271(12) 0.0055(9) 0.0079(10) 0.0118(10)
O11 0.0361(12) 0.0199(10) 0.0267(12) 0.0029(9) 0.0076(10) 0.0053(9)
O12 0.0286(11) 0.0293(12) 0.0336(14) 0.0021(10) 0.0051(10) 0.0118(10)
O13 0.0345(12) 0.0238(11) 0.0264(12) 0.0039(9) -0.0016(10) 0.0090(9)
O14 0.0452(14) 0.0307(12) 0.0321(14) 0.0114(11) 0.0137(11) 0.0185(11)
O15 0.0317(12) 0.0332(13) 0.0269(13) 0.0065(10) 0.0021(10) 0.0019(10)
O20 0.0264(11) 0.0269(11) 0.0336(14) 0.0055(10) 0.0040(10) 0.0068(9)
C1 0.0366(17) 0.0301(16) 0.0215(15) 0.0071(13) 0.0085(13) 0.0087(14)
C2 0.049(2) 0.054(3) 0.0236(18) 0.0109(17) 0.0001(17) 0.007(2)
C3 0.080(4) 0.080(4) 0.023(2) 0.018(2) 0.006(2) 0.018(3)
C4 0.123(6) 0.100(5) 0.039(3) 0.045(3) 0.026(3) 0.051(5)
C5 0.098(4) 0.056(3) 0.053(3) 0.031(3) 0.036(3) 0.016(3)
C6 0.058(3) 0.037(2) 0.034(2) 0.0128(17) 0.0153(19) 0.0021(19)
C7 0.0325(16) 0.0170(13) 0.0259(16) 0.0009(11) 0.0033(13) 0.0033(12)
C8 0.054(2) 0.039(2) 0.042(2) -0.0107(18) -0.0119(19) 0.0261(19)
C9 0.105(5) 0.039(2) 0.051(3) -0.017(2) -0.019(3) 0.041(3)
C10 0.068(3) 0.046(3) 0.038(2) -0.017(2) 0.001(2) 0.018(2)
C11 0.050(2) 0.045(2) 0.044(3) -0.011(2) -0.013(2) 0.005(2)
C12 0.049(2) 0.042(2) 0.039(2) -0.0065(18) -0.0119(18) 0.0204(19)
C13 0.0432(19) 0.0239(15) 0.038(2) 0.0121(14) 0.0031(16) 0.0123(14)
C14 0.118(5) 0.075(4) 0.086(5) 0.052(4) 0.065(4) 0.072(4)
C15 0.132(6) 0.084(4) 0.113(6) 0.067(5) 0.072(5) 0.083(5)
C16 0.093(5) 0.038(3) 0.100(5) 0.028(3) 0.011(4) 0.023(3)
C17 0.108(6) 0.071(4) 0.192(10) 0.091(6) 0.094(6) 0.055(4)
C18 0.082(4) 0.064(4) 0.160(8) 0.077(5) 0.071(5) 0.046(3)
C19 0.0391(19) 0.054(2) 0.0290(19) 0.0132(17) 0.0135(16) 0.0081(18)
C20 0.056(3) 0.075(3) 0.031(2) 0.022(2) 0.008(2) 0.007(2)
C21 0.104(6) 0.124(7) 0.036(3) 0.018(4) 0.010(3) -0.004(5)
C22 0.115(6) 0.134(8) 0.053(4) 0.044(5) 0.015(4) -0.008(6)
C23 0.091(5) 0.092(5) 0.061(4) 0.030(4) 0.033(4) -0.011(4)
C24 0.065(3) 0.053(3) 0.053(3) 0.015(2) 0.017(3) 0.001(2)
C25 0.0221(14) 0.0289(16) 0.0326(18) 0.0013(13) 0.0034(12) 0.0068(12)
C26 0.0313(19) 0.041(2) 0.079(4) 0.024(2) 0.004(2) -0.0006(17)
C27 0.033(2) 0.054(3) 0.103(5) 0.030(3) 0.001(3) -0.006(2)
C28 0.034(2) 0.071(4) 0.072(4) -0.005(3) -0.007(2) -0.006(2)
C29 0.030(2) 0.095(4) 0.057(3) 0.024(3) -0.009(2) 0.001(2)
C30 0.0308(18) 0.067(3) 0.042(2) 0.018(2) -0.0040(17) 0.0053(19)
C31 0.060(3) 0.0306(18) 0.037(2) 0.0070(16) -0.0139(19) 0.0161(18)
C32 0.070(6) 0.050(4) 0.051(5) 0.018(4) 0.005(4) 0.038(4)
C33 0.290(15) 0.051(4) 0.119(8) 0.011(4) -0.118(9) 0.056(6)
C34 0.070(7) 0.086(9) 0.119(12) 0.062(9) -0.010(7) 0.035(6)
C35 0.207(11) 0.070(5) 0.081(5) 0.025(4) -0.082(6) 0.031(6)
C36 0.103(5) 0.040(2) 0.048(3) 0.008(2) -0.036(3) 0.015(3)
C32F 0.084(11) 0.040(7) 0.080(12) 0.035(7) -0.018(9) -0.002(7)
C34F 0.33(5) 0.048(9) 0.070(14) 0.033(10) -0.10(2) 0.002(18)
C37 0.0404(18) 0.0276(16) 0.0300(18) 0.0144(14) 0.0016(14) 0.0112(14)
C38 0.100(4) 0.089(4) 0.055(3) 0.047(3) 0.047(3) 0.060(4)
C39 0.096(5) 0.045(3) 0.113(6) 0.020(3) 0.043(4) 0.045(3)
C40 0.148(8) 0.057(4) 0.113(7) -0.040(4) 0.023(6) 0.026(5)
C41 0.065(3) 0.087(4) 0.074(4) 0.003(3) 0.011(3) 0.053(3)
C42 0.075(4) 0.082(4) 0.081(4) 0.026(3) 0.030(3) 0.058(3)
C43 0.072(4) 0.088(4) 0.078(4) 0.030(4) 0.041(3) 0.047(3)
C44 0.064(3) 0.068(3) 0.052(3) 0.014(3) 0.024(3) 0.032(3)
O1L 0.171(8) 0.200(9) 0.156(8) 0.083(7) 0.068(7) 0.112(7)
C1L 0.131(9) 0.218(15) 0.231(16) 0.154(14) 0.115(11) 0.108(10)
C2L 0.122(10) 0.26(2) 0.218(18) 0.145(17) 0.048(11) 0.023(12)
C3L 0.122(10) 0.217(18) 0.32(3) 0.157(18) 0.061(13) 0.078(11)
C4L 0.116(8) 0.198(14) 0.240(18) 0.126(13) 0.062(10) 0.106(10)
O2L 0.171(10) 0.165(10) 0.308(18) 0.013(10) 0.062(11) 0.035(8)
C5L 0.195(18) 0.29(2) 0.21(2) 0.016(17) 0.061(15) 0.171(18)
C6L 0.181(19) 0.45(4) 0.20(2) -0.04(2) 0.035(16) 0.15(2)
C7L 0.192(18) 0.158(15) 0.29(3) -0.056(15) 0.065(19) 0.063(14)
C8L 0.189(15) 0.152(13) 0.26(2) 0.097(14) 0.162(17) 0.069(12)

loop_
_atom_type_symbol
_atom_type_description
_atom_type_scat_dispersion_real
_atom_type_scat_dispersion_imag
_atom_type_scat_source
C C 0.0033 0.0016 'International Tables Vol C Tables 4.2.6.8 and 6.1.1.4'
H H 0.0000 0.0000 'International Tables Vol C Tables 4.2.6.8 and 6.1.1.4'
O O 0.0106 0.0060 'International Tables Vol C Tables 4.2.6.8 and 6.1.1.4'
Si Si 0.0817 0.0704 'International Tables Vol C Tables 4.2.6.8 and 6.1.1.4'
Nb Nb -2.0727 0.6215 'International Tables Vol C Tables 4.2.6.8 and 6.1.1.4'

loop_
_geom_angle_atom_site_label_1
_geom_angle_atom_site_label_2
_geom_angle_atom_site_label_3
_geom_angle
_geom_angle_site_symmetry_1
_geom_angle_site_symmetry_3
O2 Nb1 O4 95.49(12) . .
O2 Nb1 O6 96.27(11) . .
O4 Nb1 O6 98.54(12) . .
O2 Nb1 O3 91.12(12) . .
O4 Nb1 O3 99.59(12) . .
O6 Nb1 O3 159.65(11) . .
O2 Nb1 O1 175.82(12) . .
O4 Nb1 O1 85.75(11) . .
O6 Nb1 O1 87.48(10) . .
O3 Nb1 O1 84.73(10) . .
O2 Nb1 O5 94.61(11) . .
O4 Nb1 O5 168.09(10) . .
O6 Nb1 O5 74.07(10) . .
O3 Nb1 O5 86.48(11) . .
O1 Nb1 O5 84.62(9) . .
O2 Nb1 Nb2 99.55(9) . .
O4 Nb1 Nb2 131.14(8) . .
O6 Nb1 Nb2 33.92(7) . .
O3 Nb1 Nb2 126.07(8) . .
O1 Nb1 Nb2 82.53(7) . .
O5 Nb1 Nb2 40.32(7) . .
O1 Nb2 O9 98.20(11) 2_565 .
O1 Nb2 O8 99.33(11) 2_565 .
O9 Nb2 O8 97.05(11) . .
O1 Nb2 O6 101.15(11) 2_565 .
O9 Nb2 O6 97.92(11) . .
O8 Nb2 O6 152.54(10) . .
O1 Nb2 O5 97.42(10) 2_565 .
O9 Nb2 O5 163.31(10) . .
O8 Nb2 O5 86.16(10) . .
O6 Nb2 O5 73.25(10) . .
O1 Nb2 O7 178.85(11) 2_565 .
O9 Nb2 O7 80.86(10) . .
O8 Nb2 O7 80.15(10) . .
O6 Nb2 O7 79.67(10) . .
O5 Nb2 O7 83.58(10) . .
O1 Nb2 Nb1 99.15(8) 2_565 .
O9 Nb2 Nb1 130.48(8) . .
O8 Nb2 Nb1 125.00(8) . .
O6 Nb2 Nb1 33.15(7) . .
O5 Nb2 Nb1 40.26(7) . .
O7 Nb2 Nb1 81.98(7) . .
O10 Si1 O4 109.60(14) . .
O10 Si1 O11 109.56(14) . .
O4 Si1 O11 108.26(15) . .
O10 Si1 C1 108.74(16) . .
O4 Si1 C1 111.54(16) . .
O11 Si1 C1 109.13(15) . .
O13 Si2 O12 109.48(15) . .
O13 Si2 O11 110.21(15) . .
O12 Si2 O11 108.15(15) . .
O13 Si2 C7 109.37(16) . .
O12 Si2 C7 110.67(15) . .
O11 Si2 C7 108.95(15) . .
O10 Si6 O8 110.17(14) 2_565 .
O10 Si6 O20 108.43(14) 2_565 .
O8 Si6 O20 109.67(15) . .
O10 Si6 C31 108.9(2) 2_565 .
O8 Si6 C31 109.45(16) . .
O20 Si6 C31 110.2(2) . .
O3 Si3 O14 110.64(15) . .
O3 Si3 O13 109.49(15) . .
O14 Si3 O13 108.70(15) . .
O3 Si3 C13 112.03(17) . .
O14 Si3 C13 108.30(17) . .
O13 Si3 C13 107.57(16) . .
O9 Si4 O14 109.77(14) . 2_565
O9 Si4 O15 108.69(16) . .
O14 Si4 O15 109.63(15) 2_565 .
O9 Si4 C19 108.46(18) . .
O14 Si4 C19 110.6(2) 2_565 .
O15 Si4 C19 109.64(18) . .
O12 Si5 O15 109.43(16) 2_565 .
O12 Si5 O20 109.88(15) 2_565 .
O15 Si5 O20 109.76(15) . .
O12 Si5 C25 106.98(15) 2_565 .
O15 Si5 C25 110.16(17) . .
O20 Si5 C25 110.59(16) . .
Nb2 O1 Nb1 178.30(14) 2_565 .
C39 O2 Nb1 148.4(4) . .
Si3 O3 Nb1 156.80(18) . .
Si1 O4 Nb1 156.85(17) . .
C37 O5 Nb1 130.7(2) . .
C37 O5 Nb2 129.6(2) . .
Nb1 O5 Nb2 99.42(11) . .
Nb1 O6 Nb2 112.93(13) . .
C44 O7 C41 107.3(4) . .
C44 O7 Nb2 121.9(3) . .
C41 O7 Nb2 124.3(3) . .
Si6 O8 Nb2 141.66(15) . .
Si4 O9 Nb2 154.32(16) . .
Si6 O10 Si1 167.5(2) 2_565 .
Si2 O11 Si1 139.95(17) . .
Si2 O12 Si5 154.42(19) . 2_565
Si2 O13 Si3 152.40(18) . .
Si4 O14 Si3 151.7(2) 2_565 .
Si4 O15 Si5 144.80(18) . .
Si6 O20 Si5 142.84(18) . .
C6 C1 C2 110.7(4) . .
C6 C1 Si1 111.0(3) . .
C2 C1 Si1 112.0(3) . .
C6 C1 H1 107.6 . .
C2 C1 H1 107.6 . .
Si1 C1 H1 107.6 . .
C3 C2 C1 112.3(4) . .
C3 C2 H2A 109.2 . .
C1 C2 H2A 109.2 . .
C3 C2 H2B 109.2 . .
C1 C2 H2B 109.2 . .
H2A C2 H2B 107.9 . .
C2 C3 C4 111.1(5) . .
C2 C3 H3A 109.4 . .
C4 C3 H3A 109.4 . .
C2 C3 H3B 109.4 . .
C4 C3 H3B 109.4 . .
H3A C3 H3B 108.0 . .
C5 C4 C3 110.7(5) . .
C5 C4 H4A 109.5 . .
C3 C4 H4A 109.5 . .
C5 C4 H4B 109.5 . .
C3 C4 H4B 109.5 . .
H4A C4 H4B 108.1 . .
C4 C5 C6 112.7(5) . .
C4 C5 H5A 109.1 . .
C6 C5 H5A 109.1 . .
C4 C5 H5B 109.1 . .
C6 C5 H5B 109.1 . .
H5A C5 H5B 107.8 . .
C5 C6 C1 112.5(4) . .
C5 C6 H6A 109.1 . .
C1 C6 H6A 109.1 . .
C5 C6 H6B 109.1 . .
C1 C6 H6B 109.1 . .
H6A C6 H6B 107.8 . .
C8 C7 C12 109.8(3) . .
C8 C7 Si2 111.7(3) . .
C12 C7 Si2 113.1(3) . .
C8 C7 H7 107.3 . .
C12 C7 H7 107.3 . .
Si2 C7 H7 107.3 . .
C7 C8 C9 111.0(4) . .
C7 C8 H8A 109.4 . .
C9 C8 H8A 109.4 . .
C7 C8 H8B 109.4 . .
C9 C8 H8B 109.4 . .
H8A C8 H8B 108.0 . .
C10 C9 C8 111.0(4) . .
C10 C9 H9A 109.4 . .
C8 C9 H9A 109.4 . .
C10 C9 H9B 109.4 . .
C8 C9 H9B 109.4 . .
H9A C9 H9B 108.0 . .
C9 C10 C11 111.7(4) . .
C9 C10 H10A 109.3 . .
C11 C10 H10A 109.3 . .
C9 C10 H10B 109.3 . .
C11 C10 H10B 109.3 . .
H10A C10 H10B 107.9 . .
C10 C11 C12 111.4(4) . .
C10 C11 H11A 109.4 . .
C12 C11 H11A 109.4 . .
C10 C11 H11B 109.4 . .
C12 C11 H11B 109.4 . .
H11A C11 H11B 108.0 . .
C11 C12 C7 112.4(4) . .
C11 C12 H12A 109.1 . .
C7 C12 H12A 109.1 . .
C11 C12 H12B 109.1 . .
C7 C12 H12B 109.1 . .
H12A C12 H12B 107.9 . .
C14 C13 C18 109.4(5) . .
C14 C13 Si3 113.2(3) . .
C18 C13 Si3 111.5(3) . .
C14 C13 H13 107.5 . .
C18 C13 H13 107.5 . .
Si3 C13 H13 107.5 . .
C13 C14 C15 112.7(5) . .
C13 C14 H14A 109.1 . .
C15 C14 H14A 109.1 . .
C13 C14 H14B 109.1 . .
C15 C14 H14B 109.1 . .
H14A C14 H14B 107.8 . .
C16 C15 C14 111.0(6) . .
C16 C15 H15A 109.4 . .
C14 C15 H15A 109.4 . .
C16 C15 H15B 109.4 . .
C14 C15 H15B 109.4 . .
H15A C15 H15B 108.0 . .
C17 C16 C15 111.7(5) . .
C17 C16 H16A 109.3 . .
C15 C16 H16A 109.3 . .
C17 C16 H16B 109.3 . .
C15 C16 H16B 109.3 . .
H16A C16 H16B 107.9 . .
C16 C17 C18 112.6(7) . .
C16 C17 H17A 109.1 . .
C18 C17 H17A 109.1 . .
C16 C17 H17B 109.1 . .
C18 C17 H17B 109.1 . .
H17A C17 H17B 107.8 . .
C13 C18 C17 110.9(5) . .
C13 C18 H18A 109.5 . .
C17 C18 H18A 109.5 . .
C13 C18 H18B 109.5 . .
C17 C18 H18B 109.5 . .
H18A C18 H18B 108.0 . .
C24 C19 C20 110.5(5) . .
C24 C19 Si4 116.4(3) . .
C20 C19 Si4 111.1(3) . .
C24 C19 H19 106.0 . .
C20 C19 H19 106.0 . .
Si4 C19 H19 106.0 . .
C21 C20 C19 111.1(5) . .
C21 C20 H20A 109.4 . .
C19 C20 H20A 109.4 . .
C21 C20 H20B 109.4 . .
C19 C20 H20B 109.4 . .
H20A C20 H20B 108.0 . .
C22 C21 C20 111.7(7) . .
C22 C21 H21A 109.3 . .
C20 C21 H21A 109.3 . .
C22 C21 H21B 109.3 . .
C20 C21 H21B 109.3 . .
H21A C21 H21B 107.9 . .
C21 C22 C23 113.7(7) . .
C21 C22 H22A 108.8 . .
C23 C22 H22A 108.8 . .
C21 C22 H22B 108.8 . .
C23 C22 H22B 108.8 . .
H22A C22 H22B 107.7 . .
C22 C23 C24 111.2(6) . .
C22 C23 H23A 109.4 . .
C24 C23 H23A 109.4 . .
C22 C23 H23B 109.4 . .
C24 C23 H23B 109.4 . .
H23A C23 H23B 108.0 . .
C19 C24 C23 111.0(5) . .
C19 C24 H24A 109.4 . .
C23 C24 H24A 109.4 . .
C19 C24 H24B 109.4 . .
C23 C24 H24B 109.4 . .
H24A C24 H24B 108.0 . .
C30 C25 C26 110.1(4) . .
C30 C25 Si5 112.0(3) . .
C26 C25 Si5 110.9(3) . .
C30 C25 H25 107.9 . .
C26 C25 H25 107.9 . .
Si5 C25 H25 107.9 . .
C27 C26 C25 112.0(4) . .
C27 C26 H26A 109.2 . .
C25 C26 H26A 109.2 . .
C27 C26 H26B 109.2 . .
C25 C26 H26B 109.2 . .
H26A C26 H26B 107.9 . .
C28 C27 C26 111.0(5) . .
C28 C27 H27A 109.4 . .
C26 C27 H27A 109.4 . .
C28 C27 H27B 109.4 . .
C26 C27 H27B 109.4 . .
H27A C27 H27B 108.0 . .
C27 C28 C29 111.5(5) . .
C27 C28 H28A 109.3 . .
C29 C28 H28A 109.3 . .
C27 C28 H28B 109.3 . .
C29 C28 H28B 109.3 . .
H28A C28 H28B 108.0 . .
C28 C29 C30 111.4(5) . .
C28 C29 H29A 109.4 . .
C30 C29 H29A 109.4 . .
C28 C29 H29B 109.4 . .
C30 C29 H29B 109.4 . .
H29A C29 H29B 108.0 . .
C25 C30 C29 112.2(4) . .
C25 C30 H30A 109.2 . .
C29 C30 H30A 109.2 . .
C25 C30 H30B 109.2 . .
C29 C30 H30B 109.2 . .
H30A C30 H30B 107.9 . .
C32 C31 C36 112.8(5) . .
C32 C31 Si6 118.7(4) . .
C36 C31 Si6 113.3(3) . .
C32 C31 H31 103.2 . .
C36 C31 H31 103.2 . .
Si6 C31 H31 103.2 . .
C31 C32 C33 108.2(8) . .
C31 C32 H32A 110.1 . .
C33 C32 H32A 110.1 . .
C31 C32 H32B 110.1 . .
C33 C32 H32B 110.1 . .
H32A C32 H32B 108.4 . .
C34 C33 C32 103.9(9) . .
C34 C33 H33A 111.0 . .
C32 C33 H33A 111.0 . .
C34 C33 H33B 111.0 . .
C32 C33 H33B 111.0 . .
H33A C33 H33B 109.0 . .
C35 C34 C33 107.1(9) . .
C35 C34 H34A 110.3 . .
C33 C34 H34A 110.3 . .
C35 C34 H34B 110.3 . .
C33 C34 H34B 110.3 . .
H34A C34 H34B 108.6 . .
C34 C35 C36 114.0(9) . .
C34 C35 H35A 108.7 . .
C36 C35 H35A 108.7 . .
C34 C35 H35B 108.7 . .
C36 C35 H35B 108.7 . .
H35A C35 H35B 107.6 . .
C35 C36 C31 113.3(5) . .
C35 C36 H36A 108.9 . .
C31 C36 H36A 108.9 . .
C35 C36 H36B 108.9 . .
C31 C36 H36B 108.9 . .
H36A C36 H36B 107.7 . .
O5 C37 C38 111.5(3) . .
O5 C37 H37A 109.3 . .
C38 C37 H37A 109.3 . .
O5 C37 H37B 109.3 . .
C38 C37 H37B 109.3 . .
H37A C37 H37B 108.0 . .
C37 C38 H38A 109.5 . .
C37 C38 H38B 109.5 . .
H38A C38 H38B 109.5 . .
C37 C38 H38C 109.5 . .
H38A C38 H38C 109.5 . .
H38B C38 H38C 109.5 . .
O2 C39 C40 112.2(7) . .
O2 C39 H39A 109.2 . .
C40 C39 H39A 109.2 . .
O2 C39 H39B 109.2 . .
C40 C39 H39B 109.2 . .
H39A C39 H39B 107.9 . .
C39 C40 H40A 109.5 . .
C39 C40 H40B 109.5 . .
H40A C40 H40B 109.5 . .
C39 C40 H40C 109.5 . .
H40A C40 H40C 109.5 . .
H40B C40 H40C 109.5 . .
O7 C41 C42 106.6(5) . .
O7 C41 H41A 110.4 . .
C42 C41 H41A 110.4 . .
O7 C41 H41B 110.4 . .
C42 C41 H41B 110.4 . .
H41A C41 H41B 108.6 . .
C41 C42 C43 101.1(5) . .
C41 C42 H42A 111.6 . .
C43 C42 H42A 111.6 . .
C41 C42 H42B 111.6 . .
C43 C42 H42B 111.6 . .
H42A C42 H42B 109.4 . .
C44 C43 C42 104.2(5) . .
C44 C43 H43A 110.9 . .
C42 C43 H43A 110.9 . .
C44 C43 H43B 110.9 . .
C42 C43 H43B 110.9 . .
H43A C43 H43B 108.9 . .
O7 C44 C43 106.9(5) . .
O7 C44 H44A 110.3 . .
C43 C44 H44A 110.3 . .
O7 C44 H44B 110.3 . .
C43 C44 H44B 110.3 . .
H44A C44 H44B 108.6 . .
C1L O1L C4L 110.4(10) . .
O1L C1L C2L 114.4(10) . .
O1L C1L H1L1 108.6 . .
C2L C1L H1L1 108.6 . .
O1L C1L H1L2 108.7 . .
C2L C1L H1L2 108.7 . .
H1L1 C1L H1L2 107.6 . .
C1L C2L C3L 93.3(12) . .
C1L C2L H2L1 113.1 . .
C3L C2L H2L1 113.1 . .
C1L C2L H2L2 113.1 . .
C3L C2L H2L2 113.1 . .
H2L1 C2L H2L2 110.4 . .
C4L C3L C2L 112.0(14) . .
C4L C3L H3L1 109.2 . .
C2L C3L H3L1 109.2 . .
C4L C3L H3L2 109.2 . .
C2L C3L H3L2 109.2 . .
H3L1 C3L H3L2 107.9 . .
C3L C4L O1L 104.5(12) . .
C3L C4L H4L1 110.9 . .
O1L C4L H4L1 110.9 . .
C3L C4L H4L2 110.9 . .
O1L C4L H4L2 110.9 . .
H4L1 C4L H4L2 108.9 . .
C8L O2L C5L 103.5(13) . .
C6L C5L O2L 110.2(14) . .
C6L C5L H5L1 109.6 . .
O2L C5L H5L1 109.6 . .
C6L C5L H5L2 109.6 . .
O2L C5L H5L2 109.6 . .
H5L1 C5L H5L2 108.1 . .
C7L C6L C5L 105.2(18) . .
C7L C6L H6L1 110.7 . .
C5L C6L H6L1 110.7 . .
C7L C6L H6L2 110.7 . .
C5L C6L H6L2 110.7 . .
H6L1 C6L H6L2 108.8 . .
C6L C7L C8L 117.3(18) . .
C6L C7L H7L1 108.0 . .
C8L C7L H7L1 108.0 . .
C6L C7L H7L2 108.0 . .
C8L C7L H7L2 108.0 . .
H7L1 C7L H7L2 107.2 . .
C7L C8L O2L 102.4(14) . .
C7L C8L H8L1 111.3 . .
O2L C8L H8L1 111.3 . .
C7L C8L H8L2 111.3 . .
O2L C8L H8L2 111.3 . .
H8L1 C8L H8L2 109.2 . .

loop_
_geom_bond_atom_site_label_1
_geom_bond_atom_site_label_2
_geom_bond_distance
_geom_bond_site_symmetry_2
Nb1 O2 1.865(2) .
Nb1 O4 1.899(3) .
Nb1 O6 1.912(2) .
Nb1 O3 1.947(3) .
Nb1 O1 2.110(2) .
Nb1 O5 2.110(2) .
Nb1 Nb2 3.2211(18) .
Nb2 O1 1.775(2) 2_565
Nb2 O9 1.915(3) .
Nb2 O8 1.941(3) .
Nb2 O6 1.952(2) .
Nb2 O5 2.113(2) .
Nb2 O7 2.338(3) .
Si1 O10 1.613(3) .
Si1 O4 1.622(3) .
Si1 O11 1.629(3) .
Si1 C1 1.843(4) .
Si2 O13 1.609(3) .
Si2 O12 1.612(3) .
Si2 O11 1.617(3) .
Si2 C7 1.854(3) .
Si6 O10 1.612(3) 2_565
Si6 O8 1.617(3) .
Si6 O20 1.627(3) .
Si6 C31 1.856(4) .
Si3 O3 1.608(3) .
Si3 O14 1.618(3) .
Si3 O13 1.624(3) .
Si3 C13 1.865(4) .
Si4 O9 1.615(3) .
Si4 O14 1.616(3) 2_565
Si4 O15 1.619(3) .
Si4 C19 1.851(4) .
Si5 O12 1.613(3) 2_565
Si5 O15 1.623(3) .
Si5 O20 1.627(3) .
Si5 C25 1.845(3) .
O1 Nb2 1.775(2) 2_565
O2 C39 1.393(5) .
O5 C37 1.431(4) .
O7 C44 1.431(6) .
O7 C41 1.441(7) .
O10 Si6 1.612(3) 2_565
O12 Si5 1.613(3) 2_565
O14 Si4 1.616(3) 2_565
C1 C6 1.528(6) .
C1 C2 1.542(6) .
C1 H1 0.9800 .
C2 C3 1.520(6) .
C2 H2A 0.9700 .
C2 H2B 0.9700 .
C3 C4 1.548(10) .
C3 H3A 0.9700 .
C3 H3B 0.9700 .
C4 C5 1.484(10) .
C4 H4A 0.9700 .
C4 H4B 0.9700 .
C5 C6 1.524(7) .
C5 H5A 0.9700 .
C5 H5B 0.9700 .
C6 H6A 0.9700 .
C6 H6B 0.9700 .
C7 C8 1.525(5) .
C7 C12 1.530(6) .
C7 H7 0.9800 .
C8 C9 1.538(6) .
C8 H8A 0.9700 .
C8 H8B 0.9700 .
C9 C10 1.492(8) .
C9 H9A 0.9700 .
C9 H9B 0.9700 .
C10 C11 1.498(7) .
C10 H10A 0.9700 .
C10 H10B 0.9700 .
C11 C12 1.520(6) .
C11 H11A 0.9700 .
C11 H11B 0.9700 .
C12 H12A 0.9700 .
C12 H12B 0.9700 .
C13 C14 1.494(7) .
C13 C18 1.527(7) .
C13 H13 0.9800 .
C14 C15 1.538(8) .
C14 H14A 0.9700 .
C14 H14B 0.9700 .
C15 C16 1.480(10) .
C15 H15A 0.9700 .
C15 H15B 0.9700 .
C16 C17 1.437(10) .
C16 H16A 0.9700 .
C16 H16B 0.9700 .
C17 C18 1.559(9) .
C17 H17A 0.9700 .
C17 H17B 0.9700 .
C18 H18A 0.9700 .
C18 H18B 0.9700 .
C19 C24 1.479(7) .
C19 C20 1.542(7) .
C19 H19 0.9800 .
C20 C21 1.531(8) .
C20 H20A 0.9700 .
C20 H20B 0.9700 .
C21 C22 1.433(11) .
C21 H21A 0.9700 .
C21 H21B 0.9700 .
C22 C23 1.533(11) .
C22 H22A 0.9700 .
C22 H22B 0.9700 .
C23 C24 1.536(8) .
C23 H23A 0.9700 .
C23 H23B 0.9700 .
C24 H24A 0.9700 .
C24 H24B 0.9700 .
C25 C30 1.514(6) .
C25 C26 1.532(6) .
C25 H25 0.9800 .
C26 C27 1.529(6) .
C26 H26A 0.9700 .
C26 H26B 0.9700 .
C27 C28 1.471(10) .
C27 H27A 0.9700 .
C27 H27B 0.9700 .
C28 C29 1.511(10) .
C28 H28A 0.9700 .
C28 H28B 0.9700 .
C29 C30 1.525(6) .
C29 H29A 0.9700 .
C29 H29B 0.9700 .
C30 H30A 0.9700 .
C30 H30B 0.9700 .
C31 C32 1.463(9) .
C31 C36 1.517(6) .
C31 H31 0.9800 .
C32 C33 1.593(12) .
C32 H32A 0.9700 .
C32 H32B 0.9700 .
C33 C34 1.514(15) .
C33 H33A 0.9700 .
C33 H33B 0.9700 .
C34 C35 1.494(18) .
C34 H34A 0.9700 .
C34 H34B 0.9700 .
C35 C36 1.509(8) .
C35 H35A 0.9700 .
C35 H35B 0.9700 .
C36 H36A 0.9700 .
C36 H36B 0.9700 .
C37 C38 1.498(6) .
C37 H37A 0.9700 .
C37 H37B 0.9700 .
C38 H38A 0.9600 .
C38 H38B 0.9600 .
C38 H38C 0.9600 .
C39 C40 1.437(11) .
C39 H39A 0.9700 .
C39 H39B 0.9700 .
C40 H40A 0.9600 .
C40 H40B 0.9600 .
C40 H40C 0.9600 .
C41 C42 1.473(7) .
C41 H41A 0.9700 .
C41 H41B 0.9700 .
C42 C43 1.513(10) .
C42 H42A 0.9700 .
C42 H42B 0.9700 .
C43 C44 1.511(7) .
C43 H43A 0.9700 .
C43 H43B 0.9700 .
C44 H44A 0.9700 .
C44 H44B 0.9700 .
O1L C1L 1.350(12) .
O1L C4L 1.376(11) .
C1L C2L 1.422(18) .
C1L H1L1 0.9700 .
C1L H1L2 0.9700 .
C2L C3L 1.59(2) .
C2L H2L1 0.9700 .
C2L H2L2 0.9700 .
C3L C4L 1.331(18) .
C3L H3L1 0.9700 .
C3L H3L2 0.9700 .
C4L H4L1 0.9700 .
C4L H4L2 0.9700 .
O2L C8L 1.482(17) .
O2L C5L 1.498(19) .
C5L C6L 1.44(2) .
C5L H5L1 0.9700 .
C5L H5L2 0.9700 .
C6L C7L 1.28(2) .
C6L H6L1 0.9700 .
C6L H6L2 0.9700 .
C7L C8L 1.47(2) .
C7L H7L1 0.9700 .
C7L H7L2 0.9700 .
C8L H8L1 0.9700 .
C8L H8L2 0.9700 .
